data_2232382
loop_
_publ_author_name
'\<Cernochov\'a, Jarmila'
'Ne\<cas, Marek'
'Ku\<ritka, Ivo'
'V\'icha, Robert'

_publ_section_title
;
 1-(1-Adamantylmethyl)-1<i>H</i>-benzimidazole
;
_journal_coeditor_code LH5341
_journal_issue 11
_journal_name_full 'Acta Crystallographica Section E'
_journal_page_first o2906
_journal_paper_doi 10.1107/S1600536811041018
_journal_volume 67
_journal_year 2011
_chemical_formula_iupac 'C18 H22 N2'
_chemical_formula_moiety 'C18 H22 N2'
_chemical_formula_sum 'C18 H22 N2'
_chemical_formula_weight 266.38
_chemical_melting_point 486
_chemical_name_systematic
;
1-(1-Adamantylmethyl)-1<i>H</i>-benzimidazole
;
_space_group_IT_number 14
_symmetry_cell_setting monoclinic
_symmetry_space_group_name_Hall '-P 2yn'
_symmetry_space_group_name_H-M 'P 1 21/n 1'
_atom_sites_solution_hydrogens geom
_atom_sites_solution_primary direct
_atom_sites_solution_secondary difmap
_cell_angle_alpha 90.00
_cell_angle_beta 118.694(5)
_cell_angle_gamma 90.00
_cell_formula_units_Z 8
_cell_length_a 22.0249(9)
_cell_length_b 6.46280(10)
_cell_length_c 22.2739(8)
_cell_measurement_reflns_used 9351
_cell_measurement_temperature 120(2)
_cell_measurement_theta_max 27.2530
_cell_measurement_theta_min 2.8032
_cell_volume 2781.2(2)
_computing_cell_refinement 'CrysAlis RED (Oxford Diffraction, 2009)'
_computing_data_collection 'CrysAlis CCD (Oxford Diffraction, 2009)'
_computing_data_reduction 'CrysAlis RED (Oxford Diffraction, 2009)'
_computing_molecular_graphics 'ORTEP-3 (Farrugia, 1997) and Mercury (Macrae <i>et al.</i>, 2008)'
_computing_publication_material 'SHELXL97 (Sheldrick, 2008)'
_computing_structure_refinement 'SHELXL97 (Sheldrick, 2008)'
_computing_structure_solution 'SHELXS97 (Sheldrick, 2008)'
_diffrn_ambient_temperature 120(2)
_diffrn_detector_area_resol_mean 8.4353
_diffrn_measured_fraction_theta_full 0.999
_diffrn_measured_fraction_theta_max 0.999
_diffrn_measurement_device_type 'Oxford Diffraction Xcalibur Sapphire2'
_diffrn_measurement_method \w
_diffrn_radiation_monochromator graphite
_diffrn_radiation_source 'fine-focus sealed tube'
_diffrn_radiation_type MoK\a
_diffrn_radiation_wavelength 0.71073
_diffrn_reflns_av_R_equivalents 0.0336
_diffrn_reflns_av_sigmaI/netI 0.0452
_diffrn_reflns_limit_h_max 17
_diffrn_reflns_limit_h_min -26
_diffrn_reflns_limit_k_max 7
_diffrn_reflns_limit_k_min -7
_diffrn_reflns_limit_l_max 26
_diffrn_reflns_limit_l_min -26
_diffrn_reflns_number 32353
_diffrn_reflns_theta_full 25.00
_diffrn_reflns_theta_max 25.00
_diffrn_reflns_theta_min 3.21
_diffrn_standards_decay_% 0
_diffrn_standards_interval_count 0
_diffrn_standards_interval_time 0
_diffrn_standards_number 0
_exptl_absorpt_coefficient_mu 0.075
_exptl_absorpt_correction_T_max 1.00000
_exptl_absorpt_correction_T_min 0.92747
_exptl_absorpt_correction_type multi-scan
_exptl_absorpt_process_details '(CrysAlis RED; Oxford Diffraction, 2009)'
_exptl_crystal_colour colourless
_exptl_crystal_density_diffrn 1.272
_exptl_crystal_density_method 'not measured'
_exptl_crystal_description block
_exptl_crystal_F_000 1152
_exptl_crystal_size_max 0.30
_exptl_crystal_size_mid 0.20
_exptl_crystal_size_min 0.20
_refine_diff_density_max 0.151
_refine_diff_density_min -0.163
_refine_ls_extinction_method none
_refine_ls_goodness_of_fit_ref 0.833
_refine_ls_hydrogen_treatment constr
_refine_ls_matrix_type full
_refine_ls_number_parameters 361
_refine_ls_number_reflns 4899
_refine_ls_number_restraints 0
_refine_ls_restrained_S_all 0.833
_refine_ls_R_factor_all 0.0537
_refine_ls_R_factor_gt 0.0302
_refine_ls_shift/su_max 0.000
_refine_ls_shift/su_mean 0.000
_refine_ls_structure_factor_coef Fsqd
_refine_ls_weighting_details 'calc w=1/[\s^2^(Fo^2^)+(0.0354P)^2^] where P=(Fo^2^+2Fc^2^)/3'
_refine_ls_weighting_scheme calc
_refine_ls_wR_factor_gt 0.0611
_refine_ls_wR_factor_ref 0.0639
_reflns_number_gt 3314
_reflns_number_total 4899
_reflns_threshold_expression I>2\s(I)
_cod_data_source_file lh5341.cif
_cod_data_source_block I
_cod_original_sg_symbol_H-M 'P 21/n'
_cod_database_code 2232382
_cod_database_fobs_code 2232382

loop_
_symmetry_equiv_pos_as_xyz
'x, y, z'
'-x+1/2, y+1/2, -z+1/2'
'-x, -y, -z'
'x-1/2, -y-1/2, z-1/2'

loop_
_atom_site_type_symbol
_atom_site_label
_atom_site_fract_x
_atom_site_fract_y
_atom_site_fract_z
_atom_site_U_iso_or_equiv
_atom_site_adp_type
_atom_site_calc_flag
_atom_site_refinement_flags
_atom_site_occupancy
_atom_site_symmetry_multiplicity
N N1 0.58857(5) 0.07364(14) 0.28113(5) 0.0206(2) Uani d . 1 1
N N2 0.55730(5) 0.39787(15) 0.24104(5) 0.0258(3) Uani d . 1 1
C C1 0.58788(6) 0.27873(18) 0.29503(6) 0.0238(3) Uani d . 1 1
H H1 0.6080 0.3312 0.3404 0.029 Uiso calc R 1 1
C C2 0.53553(6) 0.26067(18) 0.18631(6) 0.0212(3) Uani d . 1 1
C C3 0.49849(6) 0.2979(2) 0.11594(6) 0.0272(3) Uani d . 1 1
H H3 0.4847 0.4340 0.0986 0.033 Uiso calc R 1 1
C C4 0.48257(7) 0.1313(2) 0.07262(6) 0.0297(3) Uani d . 1 1
H H4 0.4574 0.1531 0.0246 0.036 Uiso calc R 1 1
C C5 0.50261(6) -0.0698(2) 0.09772(6) 0.0290(3) Uani d . 1 1
H H5 0.4909 -0.1811 0.0662 0.035 Uiso calc R 1 1
C C6 0.53897(6) -0.11098(19) 0.16698(6) 0.0249(3) Uani d . 1 1
H H6 0.5526 -0.2474 0.1840 0.030 Uiso calc R 1 1
C C7 0.55451(6) 0.05820(18) 0.21038(6) 0.0201(3) Uani d . 1 1
C C8 0.62286(6) -0.09207(18) 0.33114(6) 0.0221(3) Uani d . 1 1
H H8A 0.6009 -0.2255 0.3100 0.026 Uiso calc R 1 1
H H8B 0.6150 -0.0687 0.3708 0.026 Uiso calc R 1 1
C C9 0.70077(6) -0.10925(17) 0.35702(5) 0.0170(3) Uani d . 1 1
C C10 0.73908(6) 0.08829(17) 0.39375(6) 0.0204(3) Uani d . 1 1
H H10A 0.7223 0.2061 0.3614 0.025 Uiso calc R 1 1
H H10B 0.7293 0.1191 0.4318 0.025 Uiso calc R 1 1
C C11 0.81690(6) 0.06242(18) 0.42177(6) 0.0227(3) Uani d . 1 1
H H11 0.8412 0.1921 0.4458 0.027 Uiso calc R 1 1
C C12 0.83131(7) 0.01928(18) 0.36233(6) 0.0248(3) Uani d . 1 1
H H12A 0.8817 0.0039 0.3798 0.030 Uiso calc R 1 1
H H12B 0.8148 0.1368 0.3298 0.030 Uiso calc R 1 1
C C13 0.79412(6) -0.17918(18) 0.32558(6) 0.0222(3) Uani d . 1 1
H H13 0.8035 -0.2068 0.2866 0.027 Uiso calc R 1 1
C C14 0.82057(7) -0.36073(18) 0.37585(6) 0.0255(3) Uani d . 1 1
H H14A 0.8709 -0.3786 0.3934 0.031 Uiso calc R 1 1
H H14B 0.7970 -0.4899 0.3522 0.031 Uiso calc R 1 1
C C15 0.80601(7) -0.31763(18) 0.43533(6) 0.0239(3) Uani d . 1 1
H H15 0.8231 -0.4360 0.4683 0.029 Uiso calc R 1 1
C C16 0.72824(7) -0.29034(18) 0.40795(6) 0.0229(3) Uani d . 1 1
H H16A 0.7189 -0.2635 0.4465 0.027 Uiso calc R 1 1
H H16B 0.7039 -0.4192 0.3849 0.027 Uiso calc R 1 1
C C17 0.71637(6) -0.15487(18) 0.29825(6) 0.0210(3) Uani d . 1 1
H H17A 0.6924 -0.2835 0.2746 0.025 Uiso calc R 1 1
H H17B 0.6988 -0.0403 0.2647 0.025 Uiso calc R 1 1
C C18 0.84322(7) -0.11922(18) 0.47179(6) 0.0276(3) Uani d . 1 1
H H18A 0.8347 -0.0918 0.5108 0.033 Uiso calc R 1 1
H H18B 0.8937 -0.1356 0.4899 0.033 Uiso calc R 1 1
N N21 0.81236(5) 0.11037(14) 0.61146(5) 0.0206(2) Uani d . 1 1
N N22 0.77666(6) 0.43222(15) 0.57082(5) 0.0266(3) Uani d . 1 1
C C21 0.82934(7) 0.31252(19) 0.60867(6) 0.0247(3) Uani d . 1 1
H H21 0.8756 0.3621 0.6323 0.030 Uiso calc R 1 1
C C22 0.71997(7) 0.29919(18) 0.54557(6) 0.0221(3) Uani d . 1 1
C C23 0.65052(7) 0.3378(2) 0.50043(6) 0.0276(3) Uani d . 1 1
H H23 0.6351 0.4728 0.4828 0.033 Uiso calc R 1 1
C C24 0.60493(7) 0.1751(2) 0.48206(6) 0.0297(3) Uani d . 1 1
H H24 0.5572 0.1988 0.4516 0.036 Uiso calc R 1 1
C C25 0.62717(7) -0.0254(2) 0.50718(6) 0.0279(3) Uani d . 1 1
H H25 0.5942 -0.1344 0.4931 0.033 Uiso calc R 1 1
C C26 0.69569(7) -0.06793(19) 0.55175(6) 0.0231(3) Uani d . 1 1
H H26 0.7109 -0.2035 0.5689 0.028 Uiso calc R 1 1
C C27 0.74142(7) 0.09792(18) 0.57037(6) 0.0202(3) Uani d . 1 1
C C28 0.86030(6) -0.05658(18) 0.65027(6) 0.0211(3) Uani d . 1 1
H H28A 0.9047 -0.0329 0.6503 0.025 Uiso calc R 1 1
H H28B 0.8411 -0.1891 0.6264 0.025 Uiso calc R 1 1
C C29 0.87474(6) -0.07727(17) 0.72453(6) 0.0170(3) Uani d . 1 1
C C30 0.90524(6) 0.12265(17) 0.76505(6) 0.0196(3) Uani d . 1 1
H H30A 0.9475 0.1611 0.7625 0.023 Uiso calc R 1 1
H H30B 0.8713 0.2365 0.7447 0.023 Uiso calc R 1 1
C C31 0.92319(6) 0.09273(18) 0.83991(6) 0.0214(3) Uani d . 1 1
H H31 0.9433 0.2237 0.8658 0.026 Uiso calc R 1 1
C C32 0.97601(6) -0.08287(18) 0.87178(6) 0.0252(3) Uani d . 1 1
H H32A 1.0189 -0.0479 0.8700 0.030 Uiso calc R 1 1
H H32B 0.9879 -0.1014 0.9203 0.030 Uiso calc R 1 1
C C33 0.94509(7) -0.28301(18) 0.83216(6) 0.0227(3) Uani d . 1 1
H H33 0.9794 -0.3980 0.8528 0.027 Uiso calc R 1 1
C C34 0.87901(7) -0.33678(18) 0.83533(6) 0.0254(3) Uani d . 1 1
H H34A 0.8592 -0.4672 0.8102 0.031 Uiso calc R 1 1
H H34B 0.8900 -0.3571 0.8835 0.031 Uiso calc R 1 1
C C35 0.82659(6) -0.16154(18) 0.80349(6) 0.0223(3) Uani d . 1 1
H H35 0.7834 -0.1967 0.8056 0.027 Uiso calc R 1 1
C C36 0.80937(6) -0.13371(18) 0.72869(6) 0.0208(3) Uani d . 1 1
H H36A 0.7895 -0.2636 0.7032 0.025 Uiso calc R 1 1
H H36B 0.7744 -0.0228 0.7074 0.025 Uiso calc R 1 1
C C37 0.92803(6) -0.25205(17) 0.75754(6) 0.0210(3) Uani d . 1 1
H H37A 0.9092 -0.3821 0.7317 0.025 Uiso calc R 1 1
H H37B 0.9708 -0.2171 0.7556 0.025 Uiso calc R 1 1
C C38 0.85747(7) 0.03925(18) 0.84316(6) 0.0239(3) Uani d . 1 1
H H38A 0.8235 0.1531 0.8230 0.029 Uiso calc R 1 1
H H38B 0.8683 0.0217 0.8915 0.029 Uiso calc R 1 1

loop_
_atom_site_aniso_label
_atom_site_aniso_U_11
_atom_site_aniso_U_22
_atom_site_aniso_U_33
_atom_site_aniso_U_12
_atom_site_aniso_U_13
_atom_site_aniso_U_23
N1 0.0174(6) 0.0193(6) 0.0220(5) 0.0012(5) 0.0070(5) 0.0012(4)
N2 0.0240(7) 0.0219(6) 0.0326(6) 0.0042(5) 0.0145(5) 0.0022(5)
C1 0.0203(8) 0.0231(7) 0.0282(7) 0.0005(6) 0.0118(6) -0.0036(6)
C2 0.0135(8) 0.0227(7) 0.0282(7) 0.0014(6) 0.0104(6) 0.0035(5)
C3 0.0192(8) 0.0300(7) 0.0336(7) 0.0041(6) 0.0136(6) 0.0109(6)
C4 0.0196(8) 0.0416(9) 0.0237(7) -0.0017(7) 0.0070(6) 0.0063(6)
C5 0.0239(9) 0.0330(8) 0.0249(7) -0.0076(7) 0.0077(6) -0.0033(6)
C6 0.0218(8) 0.0231(7) 0.0263(7) -0.0038(6) 0.0087(6) 0.0005(6)
C7 0.0124(8) 0.0242(7) 0.0221(7) -0.0016(6) 0.0071(6) 0.0025(5)
C8 0.0247(8) 0.0200(7) 0.0218(7) -0.0003(6) 0.0113(6) 0.0023(5)
C9 0.0177(8) 0.0164(6) 0.0163(6) 0.0014(5) 0.0076(6) 0.0010(5)
C10 0.0235(8) 0.0178(6) 0.0190(6) 0.0025(6) 0.0094(6) -0.0011(5)
C11 0.0193(8) 0.0190(7) 0.0244(7) -0.0009(6) 0.0063(6) -0.0052(5)
C12 0.0216(8) 0.0223(7) 0.0315(7) 0.0026(6) 0.0134(7) 0.0043(6)
C13 0.0258(9) 0.0226(7) 0.0232(6) 0.0017(6) 0.0156(6) -0.0014(5)
C14 0.0254(8) 0.0194(7) 0.0329(7) 0.0030(6) 0.0149(7) -0.0008(6)
C15 0.0253(9) 0.0221(7) 0.0221(7) 0.0077(6) 0.0097(6) 0.0075(5)
C16 0.0303(9) 0.0203(7) 0.0207(6) 0.0020(6) 0.0143(6) 0.0025(5)
C17 0.0262(8) 0.0186(6) 0.0171(6) -0.0011(6) 0.0095(6) -0.0013(5)
C18 0.0235(8) 0.0330(8) 0.0199(7) 0.0052(6) 0.0053(6) -0.0007(6)
N21 0.0234(7) 0.0184(6) 0.0190(5) 0.0037(5) 0.0094(5) 0.0028(4)
N22 0.0324(7) 0.0223(6) 0.0233(6) 0.0043(6) 0.0119(5) 0.0039(5)
C21 0.0309(9) 0.0223(7) 0.0222(7) -0.0010(6) 0.0138(6) 0.0012(6)
C22 0.0292(9) 0.0221(7) 0.0160(6) 0.0058(6) 0.0116(6) 0.0011(5)
C23 0.0354(9) 0.0260(7) 0.0185(7) 0.0111(7) 0.0108(7) 0.0020(6)
C24 0.0256(9) 0.0367(8) 0.0196(7) 0.0097(7) 0.0051(6) -0.0019(6)
C25 0.0279(9) 0.0321(8) 0.0200(7) -0.0007(7) 0.0085(7) -0.0054(6)
C26 0.0280(9) 0.0216(7) 0.0176(6) 0.0041(6) 0.0093(6) -0.0005(5)
C27 0.0224(8) 0.0246(7) 0.0131(6) 0.0036(6) 0.0083(6) -0.0016(5)
C28 0.0205(8) 0.0196(6) 0.0229(7) 0.0045(6) 0.0102(6) 0.0017(5)
C29 0.0155(7) 0.0163(6) 0.0196(6) 0.0009(5) 0.0087(6) 0.0015(5)
C30 0.0160(8) 0.0179(6) 0.0258(7) 0.0003(5) 0.0108(6) 0.0018(5)
C31 0.0214(8) 0.0181(6) 0.0210(6) -0.0016(6) 0.0074(6) -0.0019(5)
C32 0.0221(8) 0.0274(7) 0.0221(7) 0.0012(6) 0.0073(6) 0.0026(6)
C33 0.0224(8) 0.0193(6) 0.0230(7) 0.0060(6) 0.0084(6) 0.0053(5)
C34 0.0348(9) 0.0197(7) 0.0235(7) -0.0012(6) 0.0154(6) 0.0027(5)
C35 0.0206(8) 0.0233(7) 0.0264(7) -0.0019(6) 0.0140(6) 0.0014(5)
C36 0.0183(8) 0.0193(6) 0.0238(6) -0.0002(6) 0.0094(6) -0.0006(5)
C37 0.0199(8) 0.0184(6) 0.0256(7) 0.0014(6) 0.0117(6) 0.0003(5)
C38 0.0284(9) 0.0237(7) 0.0220(7) 0.0033(6) 0.0141(6) 0.0019(5)

loop_
_atom_type_symbol
_atom_type_description
_atom_type_scat_dispersion_real
_atom_type_scat_dispersion_imag
_atom_type_scat_source
C C 0.0033 0.0016 'International Tables Vol C Tables 4.2.6.8 and 6.1.1.4'
H H 0.0000 0.0000 'International Tables Vol C Tables 4.2.6.8 and 6.1.1.4'
N N 0.0061 0.0033 'International Tables Vol C Tables 4.2.6.8 and 6.1.1.4'

loop_
_geom_angle_atom_site_label_1
_geom_angle_atom_site_label_2
_geom_angle_atom_site_label_3
_geom_angle
C1 N1 C7 105.63(10)
C1 N1 C8 126.55(10)
C7 N1 C8 127.68(10)
C1 N2 C2 103.80(10)
N2 C1 N1 114.83(11)
N2 C1 H1 122.6
N1 C1 H1 122.6
N2 C2 C3 129.95(11)
N2 C2 C7 110.23(10)
C3 C2 C7 119.79(11)
C4 C3 C2 117.86(12)
C4 C3 H3 121.1
C2 C3 H3 121.1
C3 C4 C5 121.46(12)
C3 C4 H4 119.3
C5 C4 H4 119.3
C6 C5 C4 121.84(12)
C6 C5 H5 119.1
C4 C5 H5 119.1
C5 C6 C7 116.30(12)
C5 C6 H6 121.9
C7 C6 H6 121.9
N1 C7 C6 131.75(11)
N1 C7 C2 105.50(10)
C6 C7 C2 122.74(11)
N1 C8 C9 114.51(9)
N1 C8 H8A 108.6
C9 C8 H8A 108.6
N1 C8 H8B 108.6
C9 C8 H8B 108.6
H8A C8 H8B 107.6
C8 C9 C10 111.79(9)
C8 C9 C17 111.28(9)
C10 C9 C17 108.93(9)
C8 C9 C16 107.83(9)
C10 C9 C16 108.64(9)
C17 C9 C16 108.27(9)
C11 C10 C9 110.46(9)
C11 C10 H10A 109.6
C9 C10 H10A 109.6
C11 C10 H10B 109.6
C9 C10 H10B 109.6
H10A C10 H10B 108.1
C10 C11 C12 108.99(10)
C10 C11 C18 109.93(10)
C12 C11 C18 109.12(10)
C10 C11 H11 109.6
C12 C11 H11 109.6
C18 C11 H11 109.6
C11 C12 C13 109.63(10)
C11 C12 H12A 109.7
C13 C12 H12A 109.7
C11 C12 H12B 109.7
C13 C12 H12B 109.7
H12A C12 H12B 108.2
C17 C13 C12 109.70(10)
C17 C13 C14 109.32(10)
C12 C13 C14 109.46(10)
C17 C13 H13 109.4
C12 C13 H13 109.4
C14 C13 H13 109.4
C13 C14 C15 109.23(10)
C13 C14 H14A 109.8
C15 C14 H14A 109.8
C13 C14 H14B 109.8
C15 C14 H14B 109.8
H14A C14 H14B 108.3
C16 C15 C18 109.12(10)
C16 C15 C14 109.64(10)
C18 C15 C14 109.32(10)
C16 C15 H15 109.6
C18 C15 H15 109.6
C14 C15 H15 109.6
C15 C16 C9 110.55(10)
C15 C16 H16A 109.5
C9 C16 H16A 109.5
C15 C16 H16B 109.5
C9 C16 H16B 109.5
H16A C16 H16B 108.1
C13 C17 C9 110.37(9)
C13 C17 H17A 109.6
C9 C17 H17A 109.6
C13 C17 H17B 109.6
C9 C17 H17B 109.6
H17A C17 H17B 108.1
C11 C18 C15 109.76(10)
C11 C18 H18A 109.7
C15 C18 H18A 109.7
C11 C18 H18B 109.7
C15 C18 H18B 109.7
H18A C18 H18B 108.2
C21 N21 C27 105.78(10)
C21 N21 C28 126.46(11)
C27 N21 C28 127.76(10)
C21 N22 C22 103.92(10)
N22 C21 N21 114.59(12)
N22 C21 H21 122.7
N21 C21 H21 122.7
C23 C22 N22 129.96(11)
C23 C22 C27 119.75(12)
N22 C22 C27 110.24(11)
C24 C23 C22 118.07(12)
C24 C23 H23 121.0
C22 C23 H23 121.0
C23 C24 C25 121.53(12)
C23 C24 H24 119.2
C25 C24 H24 119.2
C26 C25 C24 121.56(13)
C26 C25 H25 119.2
C24 C25 H25 119.2
C25 C26 C27 116.53(12)
C25 C26 H26 121.7
C27 C26 H26 121.7
N21 C27 C26 131.96(11)
N21 C27 C22 105.45(11)
C26 C27 C22 122.55(12)
N21 C28 C29 114.71(9)
N21 C28 H28A 108.6
C29 C28 H28A 108.6
N21 C28 H28B 108.6
C29 C28 H28B 108.6
H28A C28 H28B 107.6
C36 C29 C28 111.85(9)
C36 C29 C30 108.90(9)
C28 C29 C30 111.52(9)
C36 C29 C37 108.67(9)
C28 C29 C37 107.17(9)
C30 C29 C37 108.62(9)
C31 C30 C29 110.23(9)
C31 C30 H30A 109.6
C29 C30 H30A 109.6
C31 C30 H30B 109.6
C29 C30 H30B 109.6
H30A C30 H30B 108.1
C38 C31 C30 109.04(9)
C38 C31 C32 109.70(10)
C30 C31 C32 109.85(10)
C38 C31 H31 109.4
C30 C31 H31 109.4
C32 C31 H31 109.4
C33 C32 C31 109.28(10)
C33 C32 H32A 109.8
C31 C32 H32A 109.8
C33 C32 H32B 109.8
C31 C32 H32B 109.8
H32A C32 H32B 108.3
C32 C33 C34 109.59(10)
C32 C33 C37 108.97(9)
C34 C33 C37 109.67(10)
C32 C33 H33 109.5
C34 C33 H33 109.5
C37 C33 H33 109.5
C35 C34 C33 109.50(10)
C35 C34 H34A 109.8
C33 C34 H34A 109.8
C35 C34 H34B 109.8
C33 C34 H34B 109.8
H34A C34 H34B 108.2
C34 C35 C36 109.23(10)
C34 C35 C38 109.44(10)
C36 C35 C38 109.71(9)
C34 C35 H35 109.5
C36 C35 H35 109.5
C38 C35 H35 109.5
C29 C36 C35 110.19(10)
C29 C36 H36A 109.6
C35 C36 H36A 109.6
C29 C36 H36B 109.6
C35 C36 H36B 109.6
H36A C36 H36B 108.1
C33 C37 C29 110.37(9)
C33 C37 H37A 109.6
C29 C37 H37A 109.6
C33 C37 H37B 109.6
C29 C37 H37B 109.6
H37A C37 H37B 108.1
C31 C38 C35 109.47(10)
C31 C38 H38A 109.8
C35 C38 H38A 109.8
C31 C38 H38B 109.8
C35 C38 H38B 109.8
H38A C38 H38B 108.2

loop_
_geom_bond_atom_site_label_1
_geom_bond_atom_site_label_2
_geom_bond_distance
N1 C1 1.3629(14)
N1 C7 1.3860(14)
N1 C8 1.4664(13)
N2 C1 1.3096(14)
N2 C2 1.3931(15)
C1 H1 0.9500
C2 C3 1.3972(16)
C2 C7 1.3997(16)
C3 C4 1.3744(17)
C3 H3 0.9500
C4 C5 1.4000(17)
C4 H4 0.9500
C5 C6 1.3805(16)
C5 H5 0.9500
C6 C7 1.3889(16)
C6 H6 0.9500
C8 C9 1.5294(16)
C8 H8A 0.9900
C8 H8B 0.9900
C9 C10 1.5324(15)
C9 C17 1.5331(15)
C9 C16 1.5374(15)
C10 C11 1.5257(16)
C10 H10A 0.9900
C10 H10B 0.9900
C11 C12 1.5280(16)
C11 C18 1.5281(16)
C11 H11 1.0000
C12 C13 1.5304(16)
C12 H12A 0.9900
C12 H12B 0.9900
C13 C17 1.5253(16)
C13 C14 1.5308(16)
C13 H13 1.0000
C14 C15 1.5308(16)
C14 H14A 0.9900
C14 H14B 0.9900
C15 C16 1.5277(16)
C15 C18 1.5285(16)
C15 H15 1.0000
C16 H16A 0.9900
C16 H16B 0.9900
C17 H17A 0.9900
C17 H17B 0.9900
C18 H18A 0.9900
C18 H18B 0.9900
N21 C21 1.3685(14)
N21 C27 1.3829(15)
N21 C28 1.4661(14)
N22 C21 1.3100(15)
N22 C22 1.3929(15)
C21 H21 0.9500
C22 C23 1.3915(17)
C22 C27 1.4035(16)
C23 C24 1.3738(18)
C23 H23 0.9500
C24 C25 1.4029(17)
C24 H24 0.9500
C25 C26 1.3784(17)
C25 H25 0.9500
C26 C27 1.3908(16)
C26 H26 0.9500
C28 C29 1.5329(15)
C28 H28A 0.9900
C28 H28B 0.9900
C29 C36 1.5306(16)
C29 C30 1.5340(15)
C29 C37 1.5380(15)
C30 C31 1.5299(15)
C30 H30A 0.9900
C30 H30B 0.9900
C31 C38 1.5234(17)
C31 C32 1.5337(15)
C31 H31 1.0000
C32 C33 1.5292(16)
C32 H32A 0.9900
C32 H32B 0.9900
C33 C34 1.5305(17)
C33 C37 1.5310(15)
C33 H33 1.0000
C34 C35 1.5273(16)
C34 H34A 0.9900
C34 H34B 0.9900
C35 C36 1.5314(16)
C35 C38 1.5331(16)
C35 H35 1.0000
C36 H36A 0.9900
C36 H36B 0.9900
C37 H37A 0.9900
C37 H37B 0.9900
C38 H38A 0.9900
C38 H38B 0.9900

loop_
_geom_hbond_atom_site_label_D
_geom_hbond_atom_site_label_H
_geom_hbond_atom_site_label_A
_geom_hbond_site_symmetry_A
_geom_hbond_distance_DH
_geom_hbond_distance_HA
_geom_hbond_distance_DA
_geom_hbond_angle_DHA
C1 H1 Cg1 4_666 0.95 3.07 3.9197(16) 149.5

loop_
_cod_related_entry_id
_cod_related_entry_database
_cod_related_entry_code
1 ChemSpider 26389764
